data_7229090
loop_
_publ_author_name
'Lundvall, Fredrik'
'Wragg, David'
'Vajeeston, Pooniah'
'Dietzel, Pascal D. C.'
'Fjellv\%ag, Helmer'

_publ_section_title
;
 Ab initio structure solution and thermal stability evaluation of a new
 Ca(II) 3D coordination polymer using synchrotron powder X-ray diffraction
 data
;
_journal_name_full CrystEngComm
_journal_paper_doi 10.1039/C7CE01389B
_journal_year 2017
_chemical_formula_moiety 'C16 H12 Ca O6, 2(H2 O)'
_chemical_formula_sum 'C16 H16 Ca O8'
_chemical_formula_weight 376.37
_chemical_name_common 'CPO-70-Ca (AS)'
_chemical_name_systematic 'poly[[aquacalcium(II)]-\m-~3~-(4,4?-dimethoxy-3,3?-biphenyldicarboxylato) aqua monosolvate]'
_space_group_IT_number 14
_space_group_name_Hall '-P 2yn'
_symmetry_cell_setting monoclinic
_symmetry_Int_Tables_number 14
_symmetry_space_group_name_Hall '-P 2yn'
_symmetry_space_group_name_H-M 'P 1 21/n 1'
_audit_update_record
;
2017-07-20 deposited with the CCDC.
2017-09-08 downloaded from the CCDC.
;
_cell_angle_alpha 90
_cell_angle_beta 94.482(5)
_cell_angle_gamma 90
_cell_formula_units_Z 4
_cell_length_a 25.0265(15)
_cell_length_b 10.0028(6)
_cell_length_c 6.6715(3)
_cell_measurement_temperature 294
_cell_volume 1665.00(16)
_diffrn_ambient_temperature 294
_diffrn_detector 'pixel area detector'
_diffrn_detector_type 'Pilatus 2M'
_diffrn_measurement_device_type Huber
_diffrn_radiation_monochromator Si
_diffrn_radiation_type synchrotron
_diffrn_radiation_wavelength 0.69540
_diffrn_source synchrotron
_diffrn_source_type 'ESRF, SNBL (BM01)'
_exptl_crystal_colour white
_exptl_crystal_recrystallization_method 'solvothermal synthesis'
_pd_char_colour white
_pd_instr_location
; 
European Synchrotron Radiation Facility
71, avenue des Martyrs
38043 Grenoble Cedex 9
France
;
_pd_meas_2theta_range_max 29.4
_pd_meas_2theta_range_min 0.6
_pd_meas_scan_method fixed
_pd_proc_2theta_range_inc 0.001
_pd_proc_2theta_range_max 26.8
_pd_proc_2theta_range_min 2.5
_pd_proc_ls_prof_R_factor 3.682
_pd_proc_ls_prof_wR_expected 0.109
_pd_proc_ls_prof_wR_factor 5.166
_pd_proc_wavelength 0.69540
_pd_spec_mounting
; 
packed in 0.5mm quartz capillary
;
_pd_spec_mount_mode transmission
_refine_ls_goodness_of_fit_all 47.57
_refine_ls_R_I_factor 4.468
_refine_ls_shift/su_max 0.060
_cod_data_source_file c7ce01389b2.cif
_cod_data_source_block CPO-70-Ca_AS
_cod_original_cell_volume 1665.01(15)
_cod_original_sg_symbol_H-M 'P 21/n'
_cod_database_code 7229090

loop_
_symmetry_equiv_pos_site_id
_symmetry_equiv_pos_as_xyz
1 x,y,z
2 1/2-x,1/2+y,1/2-z
3 -x,-y,-z
4 1/2+x,1/2-y,1/2+z

loop_
_atom_site_label
_atom_site_type_symbol
_atom_site_symmetry_multiplicity
_atom_site_fract_x
_atom_site_fract_y
_atom_site_fract_z
_atom_site_occupancy
_atom_site_B_iso_or_equiv
C1 C 4 0.7456(4) 0.8179(6) -0.0471(12) 1 4.6(3)
C2 C 4 0.7496(4) 0.9180(7) -0.1897(13) 1 4.6(3)
H2 H 4 0.7787(4) 0.9759(8) -0.1804(14) 1 6.9(5)
C3 C 4 0.7099(4) 0.9315(8) -0.3463(14) 1 4.6(3)
H3 H 4 0.7126(5) 0.9985(10) -0.4418(16) 1 6.9(5)
C4 C 4 0.6663(4) 0.8450(8) -0.3602(14) 1 4.6(3)
C5 C 4 0.6624(4) 0.7449(7) -0.2176(13) 1 4.6(3)
C6 C 4 0.7021(4) 0.7314(6) -0.0610(13) 1 4.6(3)
H6 H 4 0.6994(4) 0.6644(8) 0.0345(14) 1 6.9(5)
C7 C 4 0.7879(4) 0.8035(6) 0.1196(13) 1 4.6(3)
O1 O 4 0.6273(5) 0.8583(10) -0.5146(16) 1 4.6(3)
C8 C 4 0.8386(4) 0.8565(11) 0.1012(15) 1 4.6(3)
H8 H 4 0.8460(4) 0.9010(16) -0.0158(17) 1 6.9(5)
C9 C 4 0.8782(4) 0.8430(12) 0.2578(16) 1 4.6(3)
C10 C 4 0.8672(5) 0.7765(11) 0.4328(16) 1 4.6(3)
C11 C 4 0.8164(5) 0.7235(14) 0.4512(16) 1 4.6(3)
H11 H 4 0.8090(6) 0.6791(19) 0.5682(18) 1 6.9(5)
C12 C 4 0.7768(5) 0.7371(12) 0.2946(14) 1 4.6(3)
H12 H 4 0.7428(5) 0.7016(17) 0.3069(16) 1 6.9(5)
O2 O 4 0.9062(5) 0.7632(13) 0.5871(18) 1 4.6(3)
C13 C 4 0.6389(7) 0.924(4) -0.695(3) 1 4.6(3)
H13a H 4 0.628(10) 0.868(13) -0.808(3) 1 6.9(5)
H13b H 4 0.6766(18) 0.94(3) -0.692(19) 1 6.9(5)
H13c H 4 0.620(9) 1.007(14) -0.71(2) 1 6.9(5)
C14 C 4 0.9031(10) 0.658(3) 0.729(4) 1 4.6(3)
H14a H 4 0.9385(14) 0.636(19) 0.78(3) 1 6.9(5)
H14b H 4 0.887(10) 0.581(9) 0.664(11) 1 6.9(5)
H14c H 4 0.882(9) 0.687(11) 0.83(2) 1 6.9(5)
C15 C 4 0.6160(4) 0.6528(10) -0.2324(16) 1 4.6(3)
O3 O 4 0.5679(4) 0.6992(12) -0.275(4) 1 4.6(3)
O4 O 4 0.6233(5) 0.5254(10) -0.203(4) 1 4.6(3)
C16 C 4 0.9323(4) 0.899(2) 0.238(2) 1 4.6(3)
O5 O 4 0.9628(6) 0.930(3) 0.398(2) 1 4.6(3)
O6 O 4 0.9492(5) 0.918(3) 0.061(2) 1 4.6(3)
Ca1 Ca 4 0.965(15) 0.96(3) 0.74(4) 1 1.0(3)
O1w O 4 1.0245(10) 0.778(2) 0.799(4) 1 1.4(9)
H1wa H 4 1.017(10) 0.735(12) 0.91(2) 1 6.9(5)
H1wb H 4 1.052(6) 0.740(15) 0.75(3) 1 6.9(5)
O2w O 4 0.9747(16) 0.382(3) 0.562(4) 0.86(2) 1.0(14)
H2wa H 4 0.98(3) 0.43(4) 0.69(3) 0.86(2) 6.9(5)
H2wb H 4 0.96(2) 0.29(2) 0.59(5) 0.86(2) 6.9(5)

loop_
_atom_type_symbol
_atom_type_description
_atom_type_scat_dispersion_real
_atom_type_scat_dispersion_imag
_atom_type_scat_source
C C 0.0033 0.0016 'International Tables Vol C Tables 4.2.6.8 and 6.1.1.4'
H H 0.0000 0.0000 'International Tables Vol C Tables 4.2.6.8 and 6.1.1.4'
O O 0.0106 0.0060 'International Tables Vol C Tables 4.2.6.8 and 6.1.1.4'
Ca Ca 0.2262 0.3064 'International Tables Vol C Tables 4.2.6.8 and 6.1.1.4'

loop_
_geom_angle_atom_site_label_1
_geom_angle_atom_site_label_2
_geom_angle_atom_site_label_3
_geom_angle
_geom_angle_site_symmetry_1
_geom_angle_site_symmetry_2
_geom_angle_site_symmetry_3
C6 C1 C2 120.0000000000(13) 1_555 1_555 1_555
C7 C1 C6 120.0000000000(7) 1_555 1_555 1_555
C7 C1 C2 120.0000000000(14) 1_555 1_555 1_555
C1 C2 H2 120.000000000(2) 1_555 1_555 1_555
C3 C2 C1 120.000000000(4) 1_555 1_555 1_555
C3 C2 H2 120.0000000000(19) 1_555 1_555 1_555
C2 C3 H3 120.000000000(12) 1_555 1_555 1_555
C4 C3 C2 120.0000000000(14) 1_555 1_555 1_555
C4 C3 H3 120.000000000(11) 1_555 1_555 1_555
C5 C4 O1 120.000000000(2) 1_555 1_555 1_555
C3 C4 C5 120.000000000(3) 1_555 1_555 1_555
C3 C4 O1 120.000000000(2) 1_555 1_555 1_555
C6 C5 C4 120.000000000(3) 1_555 1_555 1_555
C15 C5 C6 120.000000000(2) 1_555 1_555 1_555
C15 C5 C4 120.000000000(4) 1_555 1_555 1_555
C1 C6 H6 120.000000000(2) 1_555 1_555 1_555
C5 C6 C1 120.0000000000(10) 1_555 1_555 1_555
C5 C6 H6 120.000000000(3) 1_555 1_555 1_555
C8 C7 C12 120.000000000(6) 1_555 1_555 1_555
C1 C7 C8 120.0000000000(11) 1_555 1_555 1_555
C1 C7 C12 120.000000000(6) 1_555 1_555 1_555
C13 O1 C4 120.000000000(4) 1_555 1_555 1_555
C9 C8 H8 120.000000000(6) 1_555 1_555 1_555
C7 C8 C9 120.0000000000(14) 1_555 1_555 1_555
C7 C8 H8 120.000000000(4) 1_555 1_555 1_555
C8 C9 C10 120.000000000(3) 1_555 1_555 1_555
C16 C9 C8 120.000000000(3) 1_555 1_555 1_555
C16 C9 C10 120.000000000(4) 1_555 1_555 1_555
C9 C10 O2 120.000000000(3) 1_555 1_555 1_555
C11 C10 C9 120.000000000(3) 1_555 1_555 1_555
C11 C10 O2 120.000000000(4) 1_555 1_555 1_555
C10 C11 H11 120.000000000(4) 1_555 1_555 1_555
C12 C11 C10 120.0000000000(13) 1_555 1_555 1_555
C12 C11 H11 120.000000000(5) 1_555 1_555 1_555
C7 C12 H12 120.000000000(5) 1_555 1_555 1_555
C11 C12 C7 120.000000000(8) 1_555 1_555 1_555
C11 C12 H12 120.000000000(4) 1_555 1_555 1_555
C14 O2 C10 120.000000000(8) 1_555 1_555 1_555
Ca1 O2 C14 110(5) 1_555 1_555 1_555
Ca1 O2 C10 125(3) 1_555 1_555 1_555
H13b C13 H13a 109.442425943(13) 1_555 1_555 1_555
H13c C13 H13b 109.442425943(5) 1_555 1_555 1_555
H13c C13 H13a 109.442425943(7) 1_555 1_555 1_555
O1 C13 H13c 109.500000000(6) 1_555 1_555 1_555
O1 C13 H13b 109.500000000(3) 1_555 1_555 1_555
O1 C13 H13a 109.500000000(8) 1_555 1_555 1_555
H14c C14 H14b 109.442425943(5) 1_555 1_555 1_555
H14a C14 H14c 109.442425943(7) 1_555 1_555 1_555
H14a C14 H14b 109.442425943(3) 1_555 1_555 1_555
O2 C14 H14a 109.500000000(5) 1_555 1_555 1_555
O2 C14 H14c 109.500000000(8) 1_555 1_555 1_555
O2 C14 H14b 109.500000000(4) 1_555 1_555 1_555
O4 C15 O3 120.000000000(10) 1_555 1_555 1_555
C5 C15 O4 120.000000000(8) 1_555 1_555 1_555
C5 C15 O3 120.0000000000(11) 1_555 1_555 1_555
Ca1 O3 C15 87(10) 2_645 1_555 1_555
Ca1 O4 C15 98(10) 2_645 1_555 1_555
O6 C16 O5 120.000000000(7) 1_555 1_555 1_555
C9 C16 O6 120.000000000(5) 1_555 1_555 1_555
C9 C16 O5 120.0000000000(19) 1_555 1_555 1_555
Ca1 O5 C16 144(11) 1_555 1_555 1_555
Ca1 O5 Ca1 113(8) 3_776 1_555 1_555
Ca1 O5 C16 101(8) 3_776 1_555 1_555
Ca1 O6 C16 171(8) 1_554 1_555 1_555
Ca1 O6 Ca1 100(11) 3_776 1_555 1_554
O4 Ca1 O6 86(11) 2_655 1_555 1_556
O5 Ca1 O4 88(10) 1_555 1_555 2_655
O5 Ca1 O6 160(20) 1_555 1_555 1_556
O1w Ca1 O5 91(7) 1_555 1_555 1_555
O1w Ca1 O4 150(20) 1_555 1_555 2_655
O1w Ca1 O6 82(6) 1_555 1_555 1_556
O5 Ca1 O1w 86(10) 3_776 1_555 1_555
O5 Ca1 O5 67(8) 3_776 1_555 1_555
O5 Ca1 O4 125(9) 3_776 1_555 2_655
O5 Ca1 O6 130(20) 3_776 1_555 1_556
O3 Ca1 O5 81(12) 2_655 1_555 3_776
O3 Ca1 O1w 160(20) 2_655 1_555 1_555
O3 Ca1 O5 102(7) 2_655 1_555 1_555
O3 Ca1 O4 55.1(10) 2_655 1_555 2_655
O3 Ca1 O6 91(7) 2_655 1_555 1_556
O2 Ca1 O3 124(12) 1_555 1_555 2_655
O2 Ca1 O5 127(10) 1_555 1_555 3_776
O2 Ca1 O1w 79(10) 1_555 1_555 1_555
O2 Ca1 O5 63(10) 1_555 1_555 1_555
O2 Ca1 O4 71(13) 1_555 1_555 2_655
O2 Ca1 O6 96(16) 1_555 1_555 1_556
O6 Ca1 O2 157.9(12) 3_776 1_555 1_555
O6 Ca1 O3 77(12) 3_776 1_555 2_655
O6 Ca1 O5 52(10) 3_776 1_555 3_776
O6 Ca1 O1w 79(10) 3_776 1_555 1_555
O6 Ca1 O5 119(16) 3_776 1_555 1_555
O6 Ca1 O4 130(11) 3_776 1_555 2_655
O6 Ca1 O6 80(11) 3_776 1_555 1_556
H1wb O1w H1wa 109.50000000(14) 1_555 1_555 1_555
Ca1 O1w H1wb 141.00000000(10) 1_555 1_555 1_555
Ca1 O1w H1wa 109.50000000(10) 1_555 1_555 1_555
H2wb O2w H2wa 109.5000000000000(13) 1_555 1_555 1_555

loop_
_geom_bond_atom_site_label_1
_geom_bond_atom_site_label_2
_geom_bond_distance
_geom_bond_site_symmetry_1
_geom_bond_site_symmetry_2
C1 C2 1.39000000000(3) 1_555 1_555
C1 C6 1.39000000000(3) 1_555 1_555
C1 C7 1.48000000000(3) 1_555 1_555
C2 H2 0.93000000000(3) 1_555 1_555
C2 C1 1.39000000000(3) 1_555 1_555
C2 C3 1.39000000000(4) 1_555 1_555
C3 H3 0.93000000000(3) 1_555 1_555
C3 C2 1.39000000000(4) 1_555 1_555
C3 C4 1.39000000000(7) 1_555 1_555
C4 O1 1.37000000000(2) 1_555 1_555
C4 C5 1.39000000000(3) 1_555 1_555
C4 C3 1.39000000000(7) 1_555 1_555
C5 C4 1.39000000000(3) 1_555 1_555
C5 C6 1.39000000000(2) 1_555 1_555
C5 C15 1.48000000000(10) 1_555 1_555
C6 H6 0.930000000000(16) 1_555 1_555
C6 C1 1.39000000000(3) 1_555 1_555
C6 C5 1.39000000000(2) 1_555 1_555
C7 C12 1.39000000000(2) 1_555 1_555
C7 C8 1.39000000000(2) 1_555 1_555
C7 C1 1.48000000000(4) 1_555 1_555
O1 C4 1.37000000000(2) 1_555 1_555
O1 C13 1.42000000000(6) 1_555 1_555
C8 H8 0.93000000000(4) 1_555 1_555
C8 C9 1.39000000000(2) 1_555 1_555
C8 C7 1.39000000000(2) 1_555 1_555
C9 C10 1.39000000000(2) 1_555 1_555
C9 C8 1.39000000000(2) 1_555 1_555
C9 C16 1.48000000000(11) 1_555 1_555
C10 O2 1.37000000000(8) 1_555 1_555
C10 C9 1.39000000000(2) 1_555 1_555
C10 C11 1.39000000000(3) 1_555 1_555
C11 H11 0.930000000000(13) 1_555 1_555
C11 C10 1.39000000000(3) 1_555 1_555
C11 C12 1.39000000000(7) 1_555 1_555
C12 H12 0.93000000000(7) 1_555 1_555
C12 C7 1.39000000000(2) 1_555 1_555
C12 C11 1.39000000000(7) 1_555 1_555
O2 C10 1.37000000000(8) 1_555 1_555
O2 C14 1.42000000000(2) 1_555 1_555
C13 H13a 0.96000000000(7) 1_555 1_555
C13 H13b 0.96000000000(5) 1_555 1_555
C13 H13c 0.96000000000(8) 1_555 1_555
C13 O1 1.42000000000(6) 1_555 1_555
C14 H14b 0.96000000000(5) 1_555 1_555
C14 H14c 0.96000000000(3) 1_555 1_555
C14 H14a 0.96000000000(6) 1_555 1_555
C14 O2 1.42000000000(2) 1_555 1_555
C15 O3 1.30000000000(19) 1_555 1_555
C15 O4 1.30000000000(4) 1_555 1_555
C15 C5 1.48000000000(10) 1_555 1_555
O3 C15 1.30000000000(19) 1_555 1_555
O4 C15 1.30000000000(4) 1_555 1_555
C16 O5 1.30000000000(2) 1_555 1_555
C16 O6 1.30000000000(4) 1_555 1_555
C16 C9 1.48000000000(11) 1_555 1_555
O5 C16 1.30000000000(2) 1_555 1_555
O6 C16 1.30000000000(4) 1_555 1_555
Ca1 O6 2.2(3) 1_555 1_556
Ca1 O4 2.3(3) 1_555 2_655
Ca1 O5 2.3(3) 1_555 1_555
Ca1 O1w 2.357810541(2) 1_555 1_555
Ca1 O5 2.4(4) 1_555 3_776
Ca1 O3 2.55(19) 1_555 2_655
Ca1 O2 2.6(5) 1_555 1_555
Ca1 O6 2.7(5) 1_555 3_776
O1w H1wa 0.8800000000(9) 1_555 1_555
O1w H1wb 0.880000000(2) 1_555 1_555
O2w H2wa 0.97000 1_555 1_555
O2w H2wb 0.97000 1_555 1_555
